data_4124743
loop_
_publ_author_name
'Cammarota, Ryan C.'
'Lu, Connie C.'

_publ_section_title
;
 Tuning Nickel with Lewis Acidic Group 13 Metalloligands for Catalytic
 Olefin Hydrogenation.
;
_journal_issue 39
_journal_name_full 'Journal of the American Chemical Society'
_journal_page_first 12486
_journal_page_last 12489
_journal_paper_doi 10.1021/jacs.5b08313
_journal_volume 137
_journal_year 2015
_chemical_formula_moiety 'C39 H60 In N6 Ni P3, C7 H8'
_chemical_formula_sum 'C46 H68 In N6 Ni P3'
_chemical_formula_weight 971.48
_chemical_name_common N2NiInL
_chemical_name_systematic
;
 ?
;
_space_group_crystal_system monoclinic
_space_group_IT_number 14
_space_group_name_Hall '-P 2ybc'
_space_group_name_H-M_alt 'P 1 21/c 1'
_symmetry_space_group_name_Hall '-P 2ybc'
_symmetry_space_group_name_H-M 'P 1 21/c 1'
_atom_sites_solution_hydrogens geom
_audit_creation_method SHELXL-2013
_cell_angle_alpha 90
_cell_angle_beta 95.6700(10)
_cell_angle_gamma 90
_cell_formula_units_Z 4
_cell_length_a 14.8145(3)
_cell_length_b 14.4294(3)
_cell_length_c 22.8207(4)
_cell_measurement_temperature 123(2)
_cell_volume 4854.38(16)
_computing_cell_refinement 'SAINT, Bruker'
_computing_data_collection 'APEX II, Bruker'
_computing_data_reduction 'SAINT, Bruker'
_computing_molecular_graphics 'SHELXTL, Bruker'
_computing_structure_refinement 'SHELXL-2013 (Sheldrick, 2013)'
_diffrn_ambient_temperature 123(2)
_diffrn_measured_fraction_theta_full 0.995
_diffrn_measured_fraction_theta_max 0.993
_diffrn_measurement_device_type 'Bruker APEX II CCD'
_diffrn_measurement_method 'area detector, omega scans per phi'
_diffrn_radiation_type CuK\a
_diffrn_radiation_wavelength 1.54178
_diffrn_reflns_av_R_equivalents 0.1437
_diffrn_reflns_av_unetI/netI 0.0829
_diffrn_reflns_laue_measured_fraction_full 0.995
_diffrn_reflns_laue_measured_fraction_max 0.993
_diffrn_reflns_limit_h_max 17
_diffrn_reflns_limit_h_min -10
_diffrn_reflns_limit_k_max 16
_diffrn_reflns_limit_k_min -17
_diffrn_reflns_limit_l_max 27
_diffrn_reflns_limit_l_min -27
_diffrn_reflns_number 29361
_diffrn_reflns_point_group_measured_fraction_full 0.995
_diffrn_reflns_point_group_measured_fraction_max 0.993
_diffrn_reflns_theta_full 67.679
_diffrn_reflns_theta_max 68.258
_diffrn_reflns_theta_min 2.997
_diffrn_source 'normal-focus sealed tube'
_exptl_absorpt_coefficient_mu 5.497
_exptl_absorpt_correction_T_max 0.7531
_exptl_absorpt_correction_T_min 0.4804
_exptl_absorpt_correction_type multi-scan
_exptl_absorpt_process_details 'SADABS. R. Blessing, 1995'
_exptl_crystal_colour red
_exptl_crystal_density_diffrn 1.329
_exptl_crystal_description plate
_exptl_crystal_F_000 2032
_exptl_crystal_size_max 0.20
_exptl_crystal_size_mid 0.15
_exptl_crystal_size_min 0.15
_platon_squeeze_details
;
The unit cell contains a pentane solvent molecule
disordered about an inversion center, which was 
treated as a diffuse contribution to the overall 
scattering without specific atom positions by 
SQUEEZE/PLATON. 
;
_refine_diff_density_max 2.230
_refine_diff_density_min -1.839
_refine_diff_density_rms 0.147
_refine_ls_extinction_method none
_refine_ls_goodness_of_fit_ref 1.027
_refine_ls_hydrogen_treatment constr
_refine_ls_matrix_type full
_refine_ls_number_parameters 514
_refine_ls_number_reflns 8834
_refine_ls_number_restraints 0
_refine_ls_restrained_S_all 1.027
_refine_ls_R_factor_all 0.0605
_refine_ls_R_factor_gt 0.0547
_refine_ls_shift/su_max 0.000
_refine_ls_shift/su_mean 0.000
_refine_ls_structure_factor_coef Fsqd
_refine_ls_weighting_details
;
 w=1/[\s^2^(Fo^2^)+(0.0929P)^2^+3.4233P]
 where P=(Fo^2^+2Fc^2^)/3
;
_refine_ls_weighting_scheme calc
_refine_ls_wR_factor_gt 0.1466
_refine_ls_wR_factor_ref 0.1518
_reflns_Friedel_coverage 0.000
_reflns_number_gt 7761
_reflns_number_total 8834
_reflns_threshold_expression 'I > 2\s(I)'
_cod_data_source_file ja5b08313_si_001.cif
_cod_data_source_block 14036_3_sq_compound_4(N2)
_cod_database_code 4124743
_shelx_space_group_comment
;
The symmetry employed for this shelxl refinement is uniquely defined
by the following loop, which should always be used as a source of
symmetry information in preference to the above space-group names.
They are only intended as comments.
;
_shelxl_version_number 2013-2

loop_
_space_group_symop_operation_xyz
'x, y, z'
'-x, y+1/2, -z+1/2'
'-x, -y, -z'
'x, -y-1/2, z-1/2'

loop_
_atom_site_label
_atom_site_type_symbol
_atom_site_fract_x
_atom_site_fract_y
_atom_site_fract_z
_atom_site_U_iso_or_equiv
_atom_site_adp_type
_atom_site_occupancy
_atom_site_site_symmetry_order
_atom_site_calc_flag
_atom_site_refinement_flags_posn
_atom_site_refinement_flags_adp
In1 In 0.26354(2) 0.19314(2) 0.24056(2) 0.01108(11) Uani 1 1 d . .
Ni1 Ni 0.24059(4) 0.30839(4) 0.32105(3) 0.01269(17) Uani 1 1 d . .
P3 P 0.09581(6) 0.25019(7) 0.30764(4) 0.0127(2) Uani 1 1 d . .
P1 P 0.29359(6) 0.40401(7) 0.24961(4) 0.0122(2) Uani 1 1 d . .
P2 P 0.33896(6) 0.20929(7) 0.37486(4) 0.0140(2) Uani 1 1 d . .
C12 C 0.2470(3) 0.5280(3) 0.15129(19) 0.0245(9) Uani 1 1 d . .
H12A H 0.1971 0.5517 0.1240 0.037 Uiso 1 1 calc R U
H12B H 0.2917 0.4973 0.1290 0.037 Uiso 1 1 calc R U
H12C H 0.2759 0.5795 0.1739 0.037 Uiso 1 1 calc R U
N1 N 0.3397(2) 0.2649(2) 0.18114(13) 0.0143(7) Uani 1 1 d . .
N4 N 0.2810(2) 0.0835(2) 0.16427(13) 0.0135(7) Uani 1 1 d . .
N3 N 0.1293(2) 0.1525(2) 0.21005(13) 0.0144(7) Uani 1 1 d . .
N2 N 0.3456(2) 0.0874(2) 0.28151(14) 0.0159(7) Uani 1 1 d . .
C6 C 0.3902(3) 0.2090(3) 0.14848(17) 0.0136(8) Uani 1 1 d . .
C5 C 0.4696(3) 0.2379(3) 0.12510(17) 0.0163(8) Uani 1 1 d . .
H5A H 0.4901 0.2999 0.1312 0.020 Uiso 1 1 calc R U
C4 C 0.5188(3) 0.1771(3) 0.09312(18) 0.0201(9) Uani 1 1 d . .
H4A H 0.5717 0.1987 0.0771 0.024 Uiso 1 1 calc R U
C3 C 0.4921(3) 0.0864(3) 0.08434(17) 0.0200(9) Uani 1 1 d . .
H3A H 0.5265 0.0453 0.0628 0.024 Uiso 1 1 calc R U
C2 C 0.4139(3) 0.0559(3) 0.10756(17) 0.0183(8) Uani 1 1 d . .
H2A H 0.3951 -0.0067 0.1018 0.022 Uiso 1 1 calc R U
C1 C 0.3634(3) 0.1146(3) 0.13861(16) 0.0151(8) Uani 1 1 d . .
C27 C 0.1961(3) 0.0910(3) 0.12561(16) 0.0141(8) Uani 1 1 d . .
C28 C 0.1898(3) 0.0670(3) 0.06729(17) 0.0193(8) Uani 1 1 d . .
H28A H 0.2426 0.0464 0.0506 0.023 Uiso 1 1 calc R U
C29 C 0.1074(3) 0.0721(3) 0.03185(17) 0.0198(8) Uani 1 1 d . .
H29A H 0.1034 0.0542 -0.0084 0.024 Uiso 1 1 calc R U
C30 C 0.0315(3) 0.1038(3) 0.05674(18) 0.0223(9) Uani 1 1 d . .
H30A H -0.0251 0.1077 0.0333 0.027 Uiso 1 1 calc R U
C31 C 0.0375(3) 0.1297(3) 0.11524(17) 0.0198(8) Uani 1 1 d . .
H31A H -0.0155 0.1516 0.1311 0.024 Uiso 1 1 calc R U
C32 C 0.1194(3) 0.1249(3) 0.15214(17) 0.0162(8) Uani 1 1 d . .
C33 C 0.0548(3) 0.1989(3) 0.23449(18) 0.0164(8) Uani 1 1 d . .
H33A H 0.0055 0.1541 0.2393 0.020 Uiso 1 1 calc R U
H33B H 0.0305 0.2485 0.2074 0.020 Uiso 1 1 calc R U
C11 C 0.2095(3) 0.4577(3) 0.19379(16) 0.0159(8) Uani 1 1 d . .
H11A H 0.1653 0.4922 0.2161 0.019 Uiso 1 1 calc R U
C13 C 0.1546(3) 0.3835(3) 0.15668(18) 0.0224(9) Uani 1 1 d . .
H13A H 0.1110 0.4140 0.1278 0.034 Uiso 1 1 calc R U
H13B H 0.1219 0.3444 0.1826 0.034 Uiso 1 1 calc R U
H13C H 0.1960 0.3451 0.1361 0.034 Uiso 1 1 calc R U
C8 C 0.3537(3) 0.5046(3) 0.28702(17) 0.0165(8) Uani 1 1 d . .
H8A H 0.3802 0.4811 0.3262 0.020 Uiso 1 1 calc R U
C9 C 0.4333(3) 0.5453(3) 0.25744(19) 0.0230(9) Uani 1 1 d . .
H9A H 0.4595 0.5974 0.2809 0.035 Uiso 1 1 calc R U
H9B H 0.4118 0.5670 0.2178 0.035 Uiso 1 1 calc R U
H9C H 0.4797 0.4975 0.2547 0.035 Uiso 1 1 calc R U
C10 C 0.2858(3) 0.5809(3) 0.30032(19) 0.0222(9) Uani 1 1 d . .
H10A H 0.3187 0.6330 0.3199 0.033 Uiso 1 1 calc R U
H10B H 0.2426 0.5559 0.3261 0.033 Uiso 1 1 calc R U
H10C H 0.2530 0.6022 0.2634 0.033 Uiso 1 1 calc R U
C7 C 0.3752(3) 0.3538(3) 0.20165(17) 0.0156(8) Uani 1 1 d . .
H7A H 0.3820 0.3953 0.1678 0.019 Uiso 1 1 calc R U
H7B H 0.4354 0.3459 0.2241 0.019 Uiso 1 1 calc R U
C21 C 0.4561(3) 0.2537(3) 0.39356(18) 0.0194(8) Uani 1 1 d . .
H21A H 0.4922 0.2040 0.4156 0.023 Uiso 1 1 calc R U
C22 C 0.4994(3) 0.2726(4) 0.3365(2) 0.0272(10) Uani 1 1 d . .
H22A H 0.5612 0.2961 0.3461 0.041 Uiso 1 1 calc R U
H22B H 0.4633 0.3189 0.3131 0.041 Uiso 1 1 calc R U
H22C H 0.5014 0.2151 0.3139 0.041 Uiso 1 1 calc R U
C23 C 0.4605(3) 0.3404(3) 0.43206(19) 0.0258(10) Uani 1 1 d . .
H23A H 0.5238 0.3602 0.4402 0.039 Uiso 1 1 calc R U
H23B H 0.4353 0.3267 0.4692 0.039 Uiso 1 1 calc R U
H23C H 0.4253 0.3902 0.4114 0.039 Uiso 1 1 calc R U
C24 C 0.3028(3) 0.1699(3) 0.44752(17) 0.0189(8) Uani 1 1 d . .
H24A H 0.2536 0.1234 0.4379 0.023 Uiso 1 1 calc R U
C25 C 0.3773(3) 0.1191(4) 0.48630(19) 0.0299(10) Uani 1 1 d . .
H25A H 0.3540 0.1006 0.5233 0.045 Uiso 1 1 calc R U
H25B H 0.4295 0.1603 0.4948 0.045 Uiso 1 1 calc R U
H25C H 0.3960 0.0639 0.4656 0.045 Uiso 1 1 calc R U
C26 C 0.2605(3) 0.2467(3) 0.48295(19) 0.0262(10) Uani 1 1 d . .
H26A H 0.2435 0.2210 0.5201 0.039 Uiso 1 1 calc R U
H26B H 0.2064 0.2713 0.4600 0.039 Uiso 1 1 calc R U
H26C H 0.3047 0.2967 0.4914 0.039 Uiso 1 1 calc R U
C20 C 0.3683(3) 0.0925(3) 0.34492(16) 0.0172(8) Uani 1 1 d . .
H20A H 0.4340 0.0809 0.3542 0.021 Uiso 1 1 calc R U
H20B H 0.3349 0.0437 0.3643 0.021 Uiso 1 1 calc R U
C19 C 0.3316(2) 0.0014(3) 0.25653(17) 0.0155(8) Uani 1 1 d . .
C14 C 0.2929(3) -0.0037(3) 0.19648(17) 0.0150(8) Uani 1 1 d . .
C15 C 0.2656(3) -0.0876(3) 0.17152(18) 0.0180(8) Uani 1 1 d . .
H15A H 0.2356 -0.0887 0.1328 0.022 Uiso 1 1 calc R U
C16 C 0.2814(3) -0.1708(3) 0.20225(19) 0.0228(9) Uani 1 1 d . .
H16A H 0.2610 -0.2281 0.1852 0.027 Uiso 1 1 calc R U
C17 C 0.3277(3) -0.1676(3) 0.25847(19) 0.0230(9) Uani 1 1 d . .
H17A H 0.3430 -0.2238 0.2788 0.028 Uiso 1 1 calc R U
C18 C 0.3517(3) -0.0834(3) 0.28508(18) 0.0205(9) Uani 1 1 d . .
H18A H 0.3825 -0.0831 0.3236 0.025 Uiso 1 1 calc R U
N5 N 0.2349(2) 0.3990(2) 0.37780(14) 0.0178(7) Uani 1 1 d . .
N6 N 0.2355(3) 0.4536(3) 0.41171(16) 0.0285(9) Uani 1 1 d . .
C34 C 0.0713(3) 0.1525(3) 0.35757(17) 0.0170(8) Uani 1 1 d . .
H34A H 0.0944 0.1714 0.3985 0.020 Uiso 1 1 calc R U
C35 C 0.1226(3) 0.0658(3) 0.34332(18) 0.0218(9) Uani 1 1 d . .
H35A H 0.1087 0.0158 0.3700 0.033 Uiso 1 1 calc R U
H35B H 0.1879 0.0784 0.3482 0.033 Uiso 1 1 calc R U
H35C H 0.1045 0.0472 0.3026 0.033 Uiso 1 1 calc R U
C36 C -0.0291(3) 0.1282(4) 0.3584(2) 0.0279(10) Uani 1 1 d . .
H36A H -0.0353 0.0766 0.3856 0.042 Uiso 1 1 calc R U
H36B H -0.0545 0.1103 0.3188 0.042 Uiso 1 1 calc R U
H36C H -0.0619 0.1823 0.3714 0.042 Uiso 1 1 calc R U
C37 C 0.0020(3) 0.3333(3) 0.31747(17) 0.0184(8) Uani 1 1 d . .
H37A H -0.0567 0.3010 0.3054 0.022 Uiso 1 1 calc R U
C38 C 0.0014(3) 0.3627(3) 0.38208(18) 0.0231(9) Uani 1 1 d . .
H38A H -0.0486 0.4062 0.3857 0.035 Uiso 1 1 calc R U
H38B H 0.0591 0.3928 0.3954 0.035 Uiso 1 1 calc R U
H38C H -0.0067 0.3080 0.4064 0.035 Uiso 1 1 calc R U
C39 C 0.0063(3) 0.4186(3) 0.27916(19) 0.0268(10) Uani 1 1 d . .
H39A H -0.0440 0.4602 0.2857 0.040 Uiso 1 1 calc R U
H39B H 0.0018 0.4000 0.2377 0.040 Uiso 1 1 calc R U
H39C H 0.0641 0.4507 0.2893 0.040 Uiso 1 1 calc R U
C41 C 0.3060(4) -0.2597(5) 0.0273(3) 0.0534(17) Uani 1 1 d . .
H41A H 0.3334 -0.2518 0.0664 0.064 Uiso 1 1 calc R U
C42 C 0.2548(4) -0.1905(4) 0.0007(3) 0.0494(16) Uani 1 1 d . .
H42A H 0.2488 -0.1334 0.0207 0.059 Uiso 1 1 calc R U
C43 C 0.2110(4) -0.2030(4) -0.0555(3) 0.0384(13) Uani 1 1 d . .
H43A H 0.1748 -0.1547 -0.0736 0.046 Uiso 1 1 calc R U
C44 C 0.2201(3) -0.2859(4) -0.0853(2) 0.0311(11) Uani 1 1 d . .
C40 C 0.1640(4) -0.3015(4) -0.1441(3) 0.0408(14) Uani 1 1 d . .
H40A H 0.1779 -0.3627 -0.1595 0.061 Uiso 1 1 calc R U
H40B H 0.1787 -0.2536 -0.1721 0.061 Uiso 1 1 calc R U
H40C H 0.0994 -0.2982 -0.1384 0.061 Uiso 1 1 calc R U
C46 C 0.3185(4) -0.3415(5) -0.0025(3) 0.0497(15) Uani 1 1 d . .
H46A H 0.3562 -0.3891 0.0153 0.060 Uiso 1 1 calc R U
C47 C 0.2747(4) -0.3530(4) -0.0591(3) 0.0447(14) Uani 1 1 d . .
H47B H 0.2832 -0.4090 -0.0798 0.054 Uiso 1 1 calc R U

loop_
_atom_site_aniso_label
_atom_site_aniso_U_11
_atom_site_aniso_U_22
_atom_site_aniso_U_33
_atom_site_aniso_U_23
_atom_site_aniso_U_13
_atom_site_aniso_U_12
In1 0.01160(16) 0.01127(18) 0.01137(17) -0.00051(9) 0.00610(10) -0.00038(9)
Ni1 0.0128(3) 0.0134(4) 0.0128(4) -0.0018(2) 0.0062(2) -0.0007(2)
P3 0.0111(4) 0.0153(5) 0.0129(5) -0.0007(4) 0.0069(3) -0.0011(4)
P1 0.0139(4) 0.0101(5) 0.0137(4) -0.0006(4) 0.0062(3) -0.0002(4)
P2 0.0143(5) 0.0167(5) 0.0116(5) -0.0002(4) 0.0048(3) -0.0018(4)
C12 0.022(2) 0.028(2) 0.024(2) 0.0075(19) 0.0089(16) 0.0006(19)
N1 0.0188(16) 0.0127(17) 0.0124(15) -0.0019(13) 0.0071(12) 0.0009(14)
N4 0.0120(15) 0.0151(17) 0.0143(15) 0.0032(13) 0.0057(12) 0.0006(13)
N3 0.0168(16) 0.0161(17) 0.0113(15) -0.0040(13) 0.0068(12) -0.0007(13)
N2 0.0155(15) 0.0174(18) 0.0149(16) -0.0032(13) 0.0019(12) -0.0014(14)
C6 0.0133(18) 0.018(2) 0.0104(18) 0.0032(15) 0.0060(14) 0.0026(15)
C5 0.0166(19) 0.015(2) 0.0187(19) 0.0018(16) 0.0071(15) -0.0033(16)
C4 0.0168(19) 0.028(2) 0.017(2) 0.0046(17) 0.0094(15) 0.0001(18)
C3 0.023(2) 0.022(2) 0.0164(19) 0.0025(16) 0.0107(15) 0.0098(18)
C2 0.021(2) 0.017(2) 0.0171(19) 0.0005(16) 0.0056(15) 0.0012(17)
C1 0.0148(18) 0.019(2) 0.0123(17) 0.0033(15) 0.0061(14) -0.0002(16)
C27 0.0155(18) 0.014(2) 0.0140(18) 0.0001(15) 0.0065(14) -0.0010(15)
C28 0.022(2) 0.022(2) 0.0157(19) 0.0010(16) 0.0062(15) -0.0007(17)
C29 0.027(2) 0.022(2) 0.0103(18) -0.0007(16) 0.0049(15) -0.0044(18)
C30 0.018(2) 0.031(2) 0.0175(19) 0.0010(18) 0.0014(15) -0.0031(18)
C31 0.0161(19) 0.024(2) 0.020(2) 0.0000(17) 0.0061(15) -0.0007(17)
C32 0.0186(19) 0.014(2) 0.0177(19) -0.0018(15) 0.0080(15) -0.0029(16)
C33 0.0098(17) 0.019(2) 0.021(2) -0.0043(15) 0.0068(15) -0.0007(15)
C11 0.0187(18) 0.015(2) 0.0156(18) 0.0007(15) 0.0074(14) 0.0001(16)
C13 0.021(2) 0.022(2) 0.022(2) -0.0030(17) -0.0034(16) 0.0020(18)
C8 0.0217(19) 0.013(2) 0.0160(19) -0.0019(15) 0.0052(15) -0.0048(16)
C9 0.025(2) 0.020(2) 0.026(2) -0.0045(17) 0.0098(17) -0.0090(18)
C10 0.029(2) 0.012(2) 0.026(2) -0.0017(17) 0.0093(17) -0.0010(18)
C7 0.0136(17) 0.015(2) 0.0198(19) 0.0023(16) 0.0081(14) 0.0000(15)
C21 0.0173(19) 0.021(2) 0.020(2) 0.0012(17) 0.0030(15) -0.0025(17)
C22 0.015(2) 0.040(3) 0.027(2) 0.006(2) 0.0070(17) -0.001(2)
C23 0.024(2) 0.029(3) 0.024(2) -0.0035(19) 0.0015(17) -0.007(2)
C24 0.023(2) 0.021(2) 0.0139(19) 0.0012(17) 0.0063(15) -0.0072(18)
C25 0.038(3) 0.033(3) 0.019(2) 0.0071(19) 0.0032(18) -0.006(2)
C26 0.036(3) 0.024(3) 0.020(2) 0.0010(18) 0.0162(18) -0.004(2)
C20 0.024(2) 0.015(2) 0.0127(18) 0.0023(15) 0.0032(15) 0.0043(17)
C19 0.0121(17) 0.017(2) 0.0191(19) 0.0015(15) 0.0090(14) -0.0014(15)
C14 0.0161(18) 0.0124(19) 0.0182(19) 0.0023(15) 0.0098(14) -0.0001(15)
C15 0.0209(19) 0.014(2) 0.0198(19) 0.0000(16) 0.0074(15) -0.0025(16)
C16 0.027(2) 0.018(2) 0.026(2) -0.0023(18) 0.0115(17) -0.0051(18)
C17 0.029(2) 0.019(2) 0.022(2) 0.0026(18) 0.0104(17) 0.0004(19)
C18 0.026(2) 0.016(2) 0.020(2) 0.0038(16) 0.0058(16) 0.0026(17)
N5 0.0197(16) 0.0162(18) 0.0188(17) 0.0000(15) 0.0088(13) -0.0006(14)
N6 0.040(2) 0.026(2) 0.0211(18) -0.0069(17) 0.0131(16) -0.0013(18)
C34 0.0168(19) 0.023(2) 0.0125(18) 0.0041(16) 0.0088(14) -0.0083(17)
C35 0.026(2) 0.021(2) 0.019(2) 0.0029(17) 0.0051(16) -0.0038(18)
C36 0.018(2) 0.039(3) 0.027(2) 0.008(2) 0.0071(17) -0.012(2)
C37 0.0144(18) 0.024(2) 0.017(2) -0.0052(17) 0.0038(14) 0.0076(17)
C38 0.022(2) 0.030(3) 0.019(2) -0.0059(18) 0.0088(16) 0.0036(18)
C39 0.032(2) 0.025(2) 0.025(2) -0.0005(18) 0.0095(18) 0.014(2)
C41 0.039(3) 0.074(5) 0.046(3) -0.013(3) -0.003(3) -0.011(3)
C42 0.042(3) 0.056(4) 0.051(4) -0.026(3) 0.005(3) -0.003(3)
C43 0.029(3) 0.039(3) 0.049(3) -0.002(2) 0.012(2) 0.004(2)
C44 0.022(2) 0.034(3) 0.040(3) -0.003(2) 0.0162(19) -0.005(2)
C40 0.034(3) 0.051(4) 0.039(3) -0.010(2) 0.013(2) 0.000(2)
C46 0.040(3) 0.048(4) 0.060(4) 0.004(3) -0.003(3) 0.007(3)
C47 0.038(3) 0.039(3) 0.059(4) -0.009(3) 0.015(3) -0.001(3)

loop_
_atom_type_symbol
_atom_type_description
_atom_type_scat_dispersion_real
_atom_type_scat_dispersion_imag
_atom_type_scat_source
C C 0.0181 0.0091 'International Tables Vol C Tables 4.2.6.8 and 6.1.1.4'
H H 0.0000 0.0000 'International Tables Vol C Tables 4.2.6.8 and 6.1.1.4'
N N 0.0311 0.0180 'International Tables Vol C Tables 4.2.6.8 and 6.1.1.4'
P P 0.2955 0.4335 'International Tables Vol C Tables 4.2.6.8 and 6.1.1.4'
Ni Ni -3.0029 0.5091 'International Tables Vol C Tables 4.2.6.8 and 6.1.1.4'
In In 0.0822 5.0449 'International Tables Vol C Tables 4.2.6.8 and 6.1.1.4'

loop_
_geom_angle_atom_site_label_1
_geom_angle_atom_site_label_2
_geom_angle_atom_site_label_3
_geom_angle
N2 In1 N1 108.48(12)
N2 In1 N3 115.17(13)
N1 In1 N3 117.77(12)
N2 In1 N4 75.19(11)
N1 In1 N4 75.76(12)
N3 In1 N4 75.12(11)
N2 In1 Ni1 105.49(9)
N1 In1 Ni1 105.19(9)
N3 In1 Ni1 103.37(9)
N4 In1 Ni1 178.49(8)
N5 Ni1 P3 104.22(11)
N5 Ni1 P2 97.79(11)
P3 Ni1 P2 112.14(4)
N5 Ni1 P1 96.50(11)
P3 Ni1 P1 119.88(4)
P2 Ni1 P1 120.04(4)
N5 Ni1 In1 173.85(11)
P3 Ni1 In1 81.56(3)
P2 Ni1 In1 81.70(3)
P1 Ni1 In1 78.59(3)
C37 P3 C34 102.67(19)
C37 P3 C33 100.45(18)
C34 P3 C33 100.38(18)
C37 P3 Ni1 116.51(15)
C34 P3 Ni1 115.43(13)
C33 P3 Ni1 118.68(13)
C7 P1 C11 100.97(17)
C7 P1 C8 105.32(18)
C11 P1 C8 104.26(19)
C7 P1 Ni1 117.73(13)
C11 P1 Ni1 118.45(13)
C8 P1 Ni1 108.61(13)
C21 P2 C24 104.02(18)
C21 P2 C20 98.50(19)
C24 P2 C20 98.38(19)
C21 P2 Ni1 115.74(14)
C24 P2 Ni1 115.91(14)
C20 P2 Ni1 121.15(13)
C11 C12 H12A 109.5
C11 C12 H12B 109.5
H12A C12 H12B 109.5
C11 C12 H12C 109.5
H12A C12 H12C 109.5
H12B C12 H12C 109.5
C6 N1 C7 119.8(3)
C6 N1 In1 114.5(3)
C7 N1 In1 115.2(2)
C14 N4 C27 114.8(3)
C14 N4 C1 113.5(3)
C27 N4 C1 115.6(3)
C14 N4 In1 102.7(2)
C27 N4 In1 104.0(2)
C1 N4 In1 104.0(2)
C32 N3 C33 119.4(3)
C32 N3 In1 113.8(2)
C33 N3 In1 118.0(2)
C19 N2 C20 118.1(3)
C19 N2 In1 114.3(2)
C20 N2 In1 118.0(2)
N1 C6 C5 123.7(4)
N1 C6 C1 119.3(3)
C5 C6 C1 117.0(4)
C4 C5 C6 121.0(4)
C4 C5 H5A 119.5
C6 C5 H5A 119.5
C3 C4 C5 121.2(4)
C3 C4 H4A 119.4
C5 C4 H4A 119.4
C4 C3 C2 118.9(4)
C4 C3 H3A 120.6
C2 C3 H3A 120.6
C1 C2 C3 121.2(4)
C1 C2 H2A 119.4
C3 C2 H2A 119.4
C2 C1 C6 120.8(4)
C2 C1 N4 122.1(4)
C6 C1 N4 117.1(3)
C28 C27 C32 121.3(4)
C28 C27 N4 122.5(3)
C32 C27 N4 116.2(3)
C27 C28 C29 121.3(4)
C27 C28 H28A 119.3
C29 C28 H28A 119.3
C30 C29 C28 118.5(4)
C30 C29 H29A 120.7
C28 C29 H29A 120.7
C31 C30 C29 120.6(4)
C31 C30 H30A 119.7
C29 C30 H30A 119.7
C30 C31 C32 122.3(4)
C30 C31 H31A 118.9
C32 C31 H31A 118.9
N3 C32 C31 124.4(4)
N3 C32 C27 119.6(3)
C31 C32 C27 116.0(3)
N3 C33 P3 109.5(3)
N3 C33 H33A 109.8
P3 C33 H33A 109.8
N3 C33 H33B 109.8
P3 C33 H33B 109.8
H33A C33 H33B 108.2
C12 C11 C13 108.3(3)
C12 C11 P1 116.5(3)
C13 C11 P1 111.6(3)
C12 C11 H11A 106.7
C13 C11 H11A 106.7
P1 C11 H11A 106.7
C11 C13 H13A 109.5
C11 C13 H13B 109.5
H13A C13 H13B 109.5
C11 C13 H13C 109.5
H13A C13 H13C 109.5
H13B C13 H13C 109.5
C9 C8 C10 111.0(3)
C9 C8 P1 116.8(3)
C10 C8 P1 110.8(3)
C9 C8 H8A 105.8
C10 C8 H8A 105.8
P1 C8 H8A 105.8
C8 C9 H9A 109.5
C8 C9 H9B 109.5
H9A C9 H9B 109.5
C8 C9 H9C 109.5
H9A C9 H9C 109.5
H9B C9 H9C 109.5
C8 C10 H10A 109.5
C8 C10 H10B 109.5
H10A C10 H10B 109.5
C8 C10 H10C 109.5
H10A C10 H10C 109.5
H10B C10 H10C 109.5
N1 C7 P1 107.4(2)
N1 C7 H7A 110.2
P1 C7 H7A 110.2
N1 C7 H7B 110.2
P1 C7 H7B 110.2
H7A C7 H7B 108.5
C23 C21 C22 110.2(4)
C23 C21 P2 113.6(3)
C22 C21 P2 109.1(3)
C23 C21 H21A 107.9
C22 C21 H21A 107.9
P2 C21 H21A 107.9
C21 C22 H22A 109.5
C21 C22 H22B 109.5
H22A C22 H22B 109.5
C21 C22 H22C 109.5
H22A C22 H22C 109.5
H22B C22 H22C 109.5
C21 C23 H23A 109.5
C21 C23 H23B 109.5
H23A C23 H23B 109.5
C21 C23 H23C 109.5
H23A C23 H23C 109.5
H23B C23 H23C 109.5
C25 C24 C26 110.4(4)
C25 C24 P2 113.8(3)
C26 C24 P2 114.3(3)
C25 C24 H24A 105.9
C26 C24 H24A 105.9
P2 C24 H24A 105.9
C24 C25 H25A 109.5
C24 C25 H25B 109.5
H25A C25 H25B 109.5
C24 C25 H25C 109.5
H25A C25 H25C 109.5
H25B C25 H25C 109.5
C24 C26 H26A 109.5
C24 C26 H26B 109.5
H26A C26 H26B 109.5
C24 C26 H26C 109.5
H26A C26 H26C 109.5
H26B C26 H26C 109.5
N2 C20 P2 111.6(3)
N2 C20 H20A 109.3
P2 C20 H20A 109.3
N2 C20 H20B 109.3
P2 C20 H20B 109.3
H20A C20 H20B 108.0
N2 C19 C18 125.3(4)
N2 C19 C14 118.2(4)
C18 C19 C14 116.4(4)
C15 C14 C19 120.8(4)
C15 C14 N4 122.1(3)
C19 C14 N4 117.0(3)
C14 C15 C16 121.2(4)
C14 C15 H15A 119.4
C16 C15 H15A 119.4
C17 C16 C15 118.4(4)
C17 C16 H16A 120.8
C15 C16 H16A 120.8
C18 C17 C16 120.8(4)
C18 C17 H17A 119.6
C16 C17 H17A 119.6
C17 C18 C19 121.8(4)
C17 C18 H18A 119.1
C19 C18 H18A 119.1
N6 N5 Ni1 176.9(3)
C35 C34 C36 108.9(4)
C35 C34 P3 111.1(3)
C36 C34 P3 115.3(3)
C35 C34 H34A 107.1
C36 C34 H34A 107.1
P3 C34 H34A 107.1
C34 C35 H35A 109.5
C34 C35 H35B 109.5
H35A C35 H35B 109.5
C34 C35 H35C 109.5
H35A C35 H35C 109.5
H35B C35 H35C 109.5
C34 C36 H36A 109.5
C34 C36 H36B 109.5
H36A C36 H36B 109.5
C34 C36 H36C 109.5
H36A C36 H36C 109.5
H36B C36 H36C 109.5
C39 C37 C38 109.5(4)
C39 C37 P3 112.2(3)
C38 C37 P3 111.6(3)
C39 C37 H37A 107.8
C38 C37 H37A 107.8
P3 C37 H37A 107.8
C37 C38 H38A 109.5
C37 C38 H38B 109.5
H38A C38 H38B 109.5
C37 C38 H38C 109.5
H38A C38 H38C 109.5
H38B C38 H38C 109.5
C37 C39 H39A 109.5
C37 C39 H39B 109.5
H39A C39 H39B 109.5
C37 C39 H39C 109.5
H39A C39 H39C 109.5
H39B C39 H39C 109.5
C42 C41 C46 120.3(6)
C42 C41 H41A 119.9
C46 C41 H41A 119.9
C41 C42 C43 120.3(6)
C41 C42 H42A 119.9
C43 C42 H42A 119.9
C44 C43 C42 120.3(5)
C44 C43 H43A 119.8
C42 C43 H43A 119.8
C47 C44 C43 118.6(5)
C47 C44 C40 122.1(5)
C43 C44 C40 119.1(5)
C44 C40 H40A 109.5
C44 C40 H40B 109.5
H40A C40 H40B 109.5
C44 C40 H40C 109.5
H40A C40 H40C 109.5
H40B C40 H40C 109.5
C41 C46 C47 118.8(6)
C41 C46 H46A 120.6
C47 C46 H46A 120.6
C44 C47 C46 121.6(6)
C44 C47 H47B 119.2
C46 C47 H47B 119.2

loop_
_geom_bond_atom_site_label_1
_geom_bond_atom_site_label_2
_geom_bond_distance
In1 N2 2.111(3)
In1 N1 2.118(3)
In1 N3 2.124(3)
In1 N4 2.385(3)
In1 Ni1 2.5256(7)
Ni1 N5 1.848(3)
Ni1 P3 2.2956(11)
Ni1 P2 2.3072(12)
Ni1 P1 2.3304(11)
P3 C37 1.866(4)
P3 C34 1.871(4)
P3 C33 1.871(4)
P1 C7 1.857(4)
P1 C11 1.861(4)
P1 C8 1.865(4)
P2 C21 1.860(4)
P2 C24 1.880(4)
P2 C20 1.885(4)
C12 C11 1.544(5)
C12 H12A 0.9800
C12 H12B 0.9800
C12 H12C 0.9800
N1 C6 1.370(5)
N1 C7 1.446(5)
N4 C14 1.459(5)
N4 C27 1.467(5)
N4 C1 1.475(5)
N3 C32 1.374(5)
N3 C33 1.448(5)
N2 C19 1.372(5)
N2 C20 1.455(5)
C6 C5 1.402(5)
C6 C1 1.430(6)
C5 C4 1.392(6)
C5 H5A 0.9500
C4 C3 1.377(6)
C4 H4A 0.9500
C3 C2 1.392(6)
C3 H3A 0.9500
C2 C1 1.373(6)
C2 H2A 0.9500
C27 C28 1.370(5)
C27 C32 1.426(5)
C28 C29 1.399(6)
C28 H28A 0.9500
C29 C30 1.386(6)
C29 H29A 0.9500
C30 C31 1.381(6)
C30 H30A 0.9500
C31 C32 1.409(5)
C31 H31A 0.9500
C33 H33A 0.9900
C33 H33B 0.9900
C11 C13 1.546(6)
C11 H11A 1.0000
C13 H13A 0.9800
C13 H13B 0.9800
C13 H13C 0.9800
C8 C9 1.533(5)
C8 C10 1.541(6)
C8 H8A 1.0000
C9 H9A 0.9800
C9 H9B 0.9800
C9 H9C 0.9800
C10 H10A 0.9800
C10 H10B 0.9800
C10 H10C 0.9800
C7 H7A 0.9900
C7 H7B 0.9900
C21 C23 1.527(6)
C21 C22 1.531(6)
C21 H21A 1.0000
C22 H22A 0.9800
C22 H22B 0.9800
C22 H22C 0.9800
C23 H23A 0.9800
C23 H23B 0.9800
C23 H23C 0.9800
C24 C25 1.531(6)
C24 C26 1.541(6)
C24 H24A 1.0000
C25 H25A 0.9800
C25 H25B 0.9800
C25 H25C 0.9800
C26 H26A 0.9800
C26 H26B 0.9800
C26 H26C 0.9800
C20 H20A 0.9900
C20 H20B 0.9900
C19 C18 1.404(6)
C19 C14 1.434(6)
C14 C15 1.381(6)
C15 C16 1.399(6)
C15 H15A 0.9500
C16 C17 1.395(6)
C16 H16A 0.9500
C17 C18 1.389(6)
C17 H17A 0.9500
C18 H18A 0.9500
N5 N6 1.103(5)
C34 C35 1.515(6)
C34 C36 1.531(5)
C34 H34A 1.0000
C35 H35A 0.9800
C35 H35B 0.9800
C35 H35C 0.9800
C36 H36A 0.9800
C36 H36B 0.9800
C36 H36C 0.9800
C37 C39 1.515(6)
C37 C38 1.535(5)
C37 H37A 1.0000
C38 H38A 0.9800
C38 H38B 0.9800
C38 H38C 0.9800
C39 H39A 0.9800
C39 H39B 0.9800
C39 H39C 0.9800
C41 C42 1.359(10)
C41 C46 1.383(10)
C41 H41A 0.9500
C42 C43 1.391(9)
C42 H42A 0.9500
C43 C44 1.389(7)
C43 H43A 0.9500
C44 C47 1.361(8)
C44 C40 1.522(8)
C40 H40A 0.9800
C40 H40B 0.9800
C40 H40C 0.9800
C46 C47 1.398(9)
C46 H46A 0.9500
C47 H47B 0.9500

loop_
_geom_torsion_atom_site_label_1
_geom_torsion_atom_site_label_2
_geom_torsion_atom_site_label_3
_geom_torsion_atom_site_label_4
_geom_torsion
C7 N1 C6 C5 -10.6(6)
In1 N1 C6 C5 -153.8(3)
C7 N1 C6 C1 167.4(3)
In1 N1 C6 C1 24.2(4)
N1 C6 C5 C4 178.8(4)
C1 C6 C5 C4 0.8(6)
C6 C5 C4 C3 -1.2(6)
C5 C4 C3 C2 0.7(6)
C4 C3 C2 C1 0.2(6)
C3 C2 C1 C6 -0.6(6)
C3 C2 C1 N4 -179.2(4)
N1 C6 C1 C2 -178.1(4)
C5 C6 C1 C2 0.0(5)
N1 C6 C1 N4 0.6(5)
C5 C6 C1 N4 178.7(3)
C14 N4 C1 C2 47.0(5)
C27 N4 C1 C2 -88.8(5)
In1 N4 C1 C2 157.9(3)
C14 N4 C1 C6 -131.6(4)
C27 N4 C1 C6 92.6(4)
In1 N4 C1 C6 -20.8(4)
C14 N4 C27 C28 -92.9(4)
C1 N4 C27 C28 42.3(5)
In1 N4 C27 C28 155.6(3)
C14 N4 C27 C32 87.1(4)
C1 N4 C27 C32 -137.7(4)
In1 N4 C27 C32 -24.4(4)
C32 C27 C28 C29 -2.0(6)
N4 C27 C28 C29 178.0(4)
C27 C28 C29 C30 1.2(6)
C28 C29 C30 C31 0.0(7)
C29 C30 C31 C32 -0.4(7)
C33 N3 C32 C31 -7.0(6)
In1 N3 C32 C31 -153.9(3)
C33 N3 C32 C27 171.3(4)
In1 N3 C32 C27 24.4(5)
C30 C31 C32 N3 178.0(4)
C30 C31 C32 C27 -0.4(6)
C28 C27 C32 N3 -176.9(4)
N4 C27 C32 N3 3.1(5)
C28 C27 C32 C31 1.5(6)
N4 C27 C32 C31 -178.4(3)
C32 N3 C33 P3 -167.9(3)
In1 N3 C33 P3 -22.4(4)
C37 P3 C33 N3 163.3(3)
C34 P3 C33 N3 -91.6(3)
Ni1 P3 C33 N3 35.1(3)
C7 P1 C11 C12 -55.8(3)
C8 P1 C11 C12 53.3(3)
Ni1 P1 C11 C12 174.1(3)
C7 P1 C11 C13 69.2(3)
C8 P1 C11 C13 178.2(3)
Ni1 P1 C11 C13 -60.9(3)
C7 P1 C8 C9 21.1(4)
C11 P1 C8 C9 -84.7(3)
Ni1 P1 C8 C9 148.1(3)
C7 P1 C8 C10 149.5(3)
C11 P1 C8 C10 43.6(3)
Ni1 P1 C8 C10 -83.5(3)
C6 N1 C7 P1 -174.8(3)
In1 N1 C7 P1 -31.9(3)
C11 P1 C7 N1 -83.4(3)
C8 P1 C7 N1 168.3(3)
Ni1 P1 C7 N1 47.1(3)
C24 P2 C21 C23 -66.3(3)
C20 P2 C21 C23 -167.2(3)
Ni1 P2 C21 C23 62.1(3)
C24 P2 C21 C22 170.4(3)
C20 P2 C21 C22 69.5(3)
Ni1 P2 C21 C22 -61.3(3)
C21 P2 C24 C25 -41.3(4)
C20 P2 C24 C25 59.7(3)
Ni1 P2 C24 C25 -169.5(3)
C21 P2 C24 C26 86.8(3)
C20 P2 C24 C26 -172.2(3)
Ni1 P2 C24 C26 -41.4(3)
C19 N2 C20 P2 -156.8(3)
In1 N2 C20 P2 -12.5(4)
C21 P2 C20 N2 -109.7(3)
C24 P2 C20 N2 144.6(3)
Ni1 P2 C20 N2 17.4(3)
C20 N2 C19 C18 -11.3(6)
In1 N2 C19 C18 -156.9(3)
C20 N2 C19 C14 168.5(3)
In1 N2 C19 C14 22.9(4)
N2 C19 C14 C15 -171.0(3)
C18 C19 C14 C15 8.8(5)
N2 C19 C14 N4 6.8(5)
C18 C19 C14 N4 -173.4(3)
C27 N4 C14 C15 38.0(5)
C1 N4 C14 C15 -98.2(4)
In1 N4 C14 C15 150.2(3)
C27 N4 C14 C19 -139.8(3)
C1 N4 C14 C19 84.0(4)
In1 N4 C14 C19 -27.6(3)
C19 C14 C15 C16 -5.2(6)
N4 C14 C15 C16 177.1(4)
C14 C15 C16 C17 -1.7(6)
C15 C16 C17 C18 4.7(6)
C16 C17 C18 C19 -0.8(7)
N2 C19 C18 C17 173.9(4)
C14 C19 C18 C17 -5.8(6)
C37 P3 C34 C35 163.4(3)
C33 P3 C34 C35 60.1(3)
Ni1 P3 C34 C35 -68.7(3)
C37 P3 C34 C36 39.0(4)
C33 P3 C34 C36 -64.3(3)
Ni1 P3 C34 C36 166.9(3)
C34 P3 C37 C39 -178.4(3)
C33 P3 C37 C39 -75.1(3)
Ni1 P3 C37 C39 54.5(3)
C34 P3 C37 C38 58.3(3)
C33 P3 C37 C38 161.5(3)
Ni1 P3 C37 C38 -68.9(3)
C46 C41 C42 C43 2.9(10)
C41 C42 C43 C44 -0.7(9)
C42 C43 C44 C47 -2.0(8)
C42 C43 C44 C40 173.8(5)
C42 C41 C46 C47 -2.5(10)
C43 C44 C47 C46 2.4(8)
C40 C44 C47 C46 -173.2(5)
C41 C46 C47 C44 -0.2(9)

loop_
_platon_squeeze_void_nr
_platon_squeeze_void_average_x
_platon_squeeze_void_average_y
_platon_squeeze_void_average_z
_platon_squeeze_void_volume
_platon_squeeze_void_count_electrons
_platon_squeeze_void_content
1 0.000 0.000 0.500 166 52 ' '
2 0.514 0.049 0.583 9 0 ' '
3 0.000 0.500 0.000 166 52 ' '
4 0.514 0.451 0.083 9 0 ' '
5 0.486 0.548 0.917 9 0 ' '
6 0.486 0.951 0.417 9 0 ' '
